data_7039671
loop_
_publ_author_name
'Schwedtmann, Kai'
'Schoemaker, Robin'
'Hennersdorf, Felix'
'Bauz\'a, Antonio'
'Frontera, Antonio'
'Weiss, Robert'
'Weigand, Jan J.'

_publ_section_title
;
 Cationic 5-phosphonio-substituted N-heterocyclic carbenes.
;
_journal_issue 28
_journal_name_full 'Dalton transactions (Cambridge, England : 2003)'
_journal_page_first 11384
_journal_page_last 11396
_journal_paper_doi 10.1039/c6dt01871h
_journal_volume 45
_journal_year 2016
_chemical_formula_moiety 'C40 H47 Cl N2 P, C F3 O3 S, 0.5(C6 H4 F2)'
_chemical_formula_sum 'C44 H49 Cl F4 N2 O3 P S'
_chemical_formula_weight 828.33
_space_group_crystal_system triclinic
_space_group_IT_number 2
_space_group_name_Hall '-P 1'
_space_group_name_H-M_alt 'P -1'
_symmetry_space_group_name_Hall '-P 1'
_symmetry_space_group_name_H-M 'P -1'
_atom_sites_solution_hydrogens geom
_audit_creation_method
;
Olex2 1.2
(compiled 2015.09.30 svn.r3233 for OlexSys, GUI svn.r5103)
;
_audit_update_record
;
2016-06-02 deposited with the CCDC.
2016-06-03 downloaded from the CCDC.
;
_cell_angle_alpha 64.828(9)
_cell_angle_beta 70.980(9)
_cell_angle_gamma 85.838(9)
_cell_formula_units_Z 2
_cell_length_a 10.5789(17)
_cell_length_b 14.667(3)
_cell_length_c 15.965(3)
_cell_measurement_reflns_used 9784
_cell_measurement_temperature 123(2)
_cell_measurement_theta_max 26.40
_cell_measurement_theta_min 2.56
_cell_volume 2113.2(7)
_computing_cell_refinement 'CrysAlisPro 1.171.38.41 (Rigaku OD, 2015)'
_computing_data_collection 'CrysAlisPro 1.171.38.41 (Rigaku OD, 2015)'
_computing_data_reduction 'CrysAlisPro 1.171.38.41 (Rigaku OD, 2015)'
_computing_molecular_graphics 'Olex2 (Dolomanov et al., 2009)'
_computing_publication_material 'Olex2 (Dolomanov et al., 2009)'
_computing_structure_refinement 'ShelXL (Sheldrick, 2015)'
_diffrn_ambient_temperature 123.15
_diffrn_measured_fraction_theta_full 0.980
_diffrn_measured_fraction_theta_max 0.964
_diffrn_measurement_device_type 'Bruker APEX-II CCD'
_diffrn_measurement_method '\f and \w scans'
_diffrn_radiation_type MoK\a
_diffrn_radiation_wavelength 0.71073
_diffrn_reflns_av_R_equivalents 0.0617
_diffrn_reflns_av_unetI/netI 0.0553
_diffrn_reflns_Laue_measured_fraction_full 0.980
_diffrn_reflns_Laue_measured_fraction_max 0.964
_diffrn_reflns_limit_h_max 13
_diffrn_reflns_limit_h_min -13
_diffrn_reflns_limit_k_max 19
_diffrn_reflns_limit_k_min -19
_diffrn_reflns_limit_l_max 20
_diffrn_reflns_limit_l_min -20
_diffrn_reflns_number 42703
_diffrn_reflns_point_group_measured_fraction_full 0.980
_diffrn_reflns_point_group_measured_fraction_max 0.964
_diffrn_reflns_theta_full 26.000
_diffrn_reflns_theta_max 27.540
_diffrn_reflns_theta_min 1.491
_diffrn_standards_number 0
_exptl_absorpt_coefficient_mu 0.237
_exptl_absorpt_correction_T_max 0.7455
_exptl_absorpt_correction_T_min 0.6943
_exptl_absorpt_correction_type multi-scan
_exptl_absorpt_process_details
;
SADABS-2012/1 (Bruker,2012) was used for absorption correction.
wR2(int) was 0.0882 before and 0.0754 after correction.
The Ratio of minimum to maximum transmission is 0.9313.
The \l/2 correction factor is 0.0015.
;
_exptl_crystal_colour colourless
_exptl_crystal_density_diffrn 1.302
_exptl_crystal_description block
_exptl_crystal_F_000 870
_exptl_crystal_size_max 0.24
_exptl_crystal_size_mid 0.2
_exptl_crystal_size_min 0.14
_refine_diff_density_max 0.702
_refine_diff_density_min -0.783
_refine_diff_density_rms 0.062
_refine_ls_extinction_method none
_refine_ls_goodness_of_fit_ref 1.025
_refine_ls_hydrogen_treatment constr
_refine_ls_matrix_type full
_refine_ls_number_parameters 584
_refine_ls_number_reflns 9407
_refine_ls_number_restraints 33
_refine_ls_restrained_S_all 1.832
_refine_ls_R_factor_all 0.0708
_refine_ls_R_factor_gt 0.0525
_refine_ls_shift/su_max 0.000
_refine_ls_shift/su_mean 0.000
_refine_ls_structure_factor_coef Fsqd
_refine_ls_weighting_details 'w=1/[\s^2^(Fo^2^)+(0.0569P)^2^+1.9927P] where P=(Fo^2^+2Fc^2^)/3'
_refine_ls_weighting_scheme calc
_refine_ls_wR_factor_gt 0.1281
_refine_ls_wR_factor_ref 0.1408
_reflns_Friedel_coverage 0.000
_reflns_number_gt 7359
_reflns_number_total 9407
_reflns_threshold_expression 'I > 2\s(I)'
_cod_data_source_file c6dt01871h2.cif
_cod_data_source_block 17bOTf
_cod_depositor_comments 'Adding full bibliography for 7039669--7039682.cif.'
_cod_original_cell_volume 2113.1(6)
_cod_database_code 7039671
_shelx_space_group_comment
;
The symmetry employed for this shelxl refinement is uniquely defined
by the following loop, which should always be used as a source of
symmetry information in preference to the above space-group names.
They are only intended as comments.
;
_olex2_refinement_description
;
1. Fixed Uiso
 At 1.2 times of:
  All C(H) groups
 At 1.5 times of:
  All C(H,H,H) groups
2. Restrained distances
 C43-C44 \\sim C44-C45 \\sim C45-C46 \\sim C46-C42 \\sim C47-C42 \\sim C43-C47
 with sigma of 0.02
3. Rigid bond restraints
 C42, C43, C47, C46, C44, C45, F4, F5
 with sigma for 1-2 distances of 0.01 and sigma for 1-3 distances of 0.01
4. Others
 Sof(C32A)=Sof(H32A)=Sof(C33A)=Sof(H33A)=Sof(C30A)=Sof(H30A)=Sof(C29A)=
 Sof(H29A)=Sof(C31A)=Sof(H31A)=1-FVAR(1)
 Sof(C31B)=Sof(H31B)=Sof(C30B)=Sof(H30B)=Sof(C29B)=Sof(H29B)=Sof(C32B)=
 Sof(H32B)=Sof(C33B)=Sof(H33B)=FVAR(1)
 Fixed Sof: C42(0.5) C47(0.5) H47(0.5) C46(0.5) H46(0.5) C45(0.5) H45(0.5)
 C44(0.5) H44(0.5) C43(0.5) F5(0.5) F4(0.5)
5.a Ternary CH refined with riding coordinates:
 C25(H25), C22(H22), C13(H13), C10(H10)
5.b Aromatic/amide H refined with riding coordinates:
 C19(H19), C31B(H31B), C32A(H32A), C6(H6), C18(H18), C37(H37), C8(H8),
 C36(H36), C20(H20), C38(H38), C39(H39), C7(H7), C33A(H33A), C35(H35),
 C30B(H30B), C29B(H29B), C47(H47), C46(H46), C45(H45), C44(H44), C30A(H30A),
 C29A(H29A), C32B(H32B), C33B(H33B), C31A(H31A)
5.c Fitted hexagon refined as free rotating group:
 C42(C47,C46,C45,C44,C43)
5.d Idealised Me refined as rotating group:
 C40(H40A,H40B,H40C), C27(H27A,H27B,H27C), C23(H23A,H23B,H23C), C12(H12A,H12B,
 H12C), C11(H11A,H11B,H11C), C26(H26A,H26B,H26C), C14(H14A,H14B,H14C), C24(H24A,
 H24B,H24C), C15(H15A,H15B,H15C)
;
_shelx_shelxl_version_number 2014/7
_olex2_submission_special_instructions 'No special instructions were received'

loop_
_space_group_symop_operation_xyz
'x, y, z'
'-x, -y, -z'

loop_
_atom_site_label
_atom_site_type_symbol
_atom_site_fract_x
_atom_site_fract_y
_atom_site_fract_z
_atom_site_U_iso_or_equiv
_atom_site_adp_type
_atom_site_occupancy
_atom_site_site_symmetry_order
_atom_site_calc_flag
_atom_site_refinement_flags_posn
_atom_site_refinement_flags_adp
_atom_site_refinement_flags_occupancy
_atom_site_disorder_assembly
_atom_site_disorder_group
Cl1 Cl 0.62563(6) 0.10549(4) 0.29060(4) 0.02804(14) Uani 1 1 d . . . . .
P1 P 0.40684(5) 0.29272(4) 0.21970(4) 0.01896(13) Uani 1 1 d . . . . .
S1 S 0.03234(6) 0.55400(5) 0.23029(5) 0.03364(16) Uani 1 1 d . . . . .
F2 F 0.18459(18) 0.57957(14) 0.32017(14) 0.0583(5) Uani 1 1 d . . . . .
F3 F 0.1005(3) 0.71146(15) 0.2463(2) 0.0945(8) Uani 1 1 d . . . . .
N2 N 0.50760(17) 0.03601(12) 0.20050(13) 0.0201(4) Uani 1 1 d . . . . .
F1 F -0.0197(2) 0.5990(3) 0.37728(19) 0.1261(13) Uani 1 1 d . . . . .
C40 C 0.3221(2) 0.38085(16) 0.14258(17) 0.0268(5) Uani 1 1 d . . . . .
H40A H 0.3739 0.3978 0.0739 0.040 Uiso 1 1 calc GR . . . .
H40B H 0.3131 0.4424 0.1533 0.040 Uiso 1 1 calc GR . . . .
H40C H 0.2329 0.3508 0.1582 0.040 Uiso 1 1 calc GR . . . .
N1 N 0.36872(17) 0.14349(12) 0.15533(13) 0.0188(3) Uani 1 1 d . . . . .
C27 C -0.0239(3) 0.1558(3) 0.3324(2) 0.0499(7) Uani 1 1 d . . . . .
H27A H 0.0006 0.2261 0.3156 0.075 Uiso 1 1 calc GR . . . .
H27B H -0.0412 0.1149 0.4026 0.075 Uiso 1 1 calc GR . . . .
H27C H -0.1049 0.1527 0.3163 0.075 Uiso 1 1 calc GR . . . .
C19 C 0.0901(2) 0.28347(17) 0.01557(18) 0.0298(5) Uani 1 1 d . . . . .
H19 H 0.0263 0.3131 -0.0167 0.036 Uiso 1 1 calc R . . . .
C1 C 0.4134(2) 0.05451(15) 0.15394(15) 0.0209(4) Uani 1 1 d . . . . .
C3 C 0.5198(2) 0.11069(15) 0.22837(15) 0.0206(4) Uani 1 1 d . . . . .
C31B C 0.158(3) 0.228(2) 0.535(2) 0.035(4) Uani 0.48(3) 1 d . . P A 1
H31B H 0.1090 0.2166 0.6006 0.042 Uiso 0.48(3) 1 calc R . P A 1
C23 C 0.5063(2) 0.20280(19) -0.10803(19) 0.0323(5) Uani 1 1 d . . . . .
H23A H 0.4815 0.1316 -0.0619 0.048 Uiso 1 1 calc GR . . . .
H23B H 0.6032 0.2125 -0.1423 0.048 Uiso 1 1 calc GR . . . .
H23C H 0.4586 0.2221 -0.1557 0.048 Uiso 1 1 calc GR . . . .
C32A C 0.2227(17) 0.1396(13) 0.5138(13) 0.031(2) Uani 0.52(3) 1 d . . P A 2
H32A H 0.2072 0.0715 0.5618 0.038 Uiso 0.52(3) 1 calc R . P A 2
C6 C 0.7796(2) -0.12832(18) 0.1603(2) 0.0318(5) Uani 1 1 d . . . . .
H6 H 0.8602 -0.1280 0.1112 0.038 Uiso 1 1 calc R . . . .
C18 C 0.2248(2) 0.29617(16) -0.03851(17) 0.0252(5) Uani 1 1 d . . . . .
H18 H 0.2528 0.3353 -0.1074 0.030 Uiso 1 1 calc R . . . .
C12 C 0.8210(3) 0.1301(2) 0.0385(2) 0.0407(6) Uani 1 1 d . . . . .
H12A H 0.7681 0.1514 0.0891 0.061 Uiso 1 1 calc GR . . . .
H12B H 0.8414 0.1876 -0.0260 0.061 Uiso 1 1 calc GR . . . .
H12C H 0.9048 0.1053 0.0505 0.061 Uiso 1 1 calc GR . . . .
C5 C 0.7029(2) -0.04511(16) 0.14049(17) 0.0245(5) Uani 1 1 d . . . . .
C2 C 0.4330(2) 0.18118(15) 0.20014(15) 0.0185(4) Uani 1 1 d . . . . .
C25 C 0.0910(2) 0.11481(19) 0.27398(18) 0.0324(5) Uani 1 1 d . . . . .
H25 H 0.1687 0.1118 0.2974 0.039 Uiso 1 1 calc R . . . .
C11 C 0.8170(3) 0.0187(2) -0.04365(19) 0.0386(6) Uani 1 1 d . . . . .
H11A H 0.8292 0.0783 -0.1058 0.058 Uiso 1 1 calc GR . . . .
H11B H 0.7659 -0.0360 -0.0413 0.058 Uiso 1 1 calc GR . . . .
H11C H 0.9049 -0.0033 -0.0383 0.058 Uiso 1 1 calc GR . . . .
C28 C 0.3110(2) 0.26210(16) 0.34444(16) 0.0244(4) Uani 1 1 d . . . . .
C4 C 0.5865(2) -0.05043(15) 0.21622(16) 0.0225(4) Uani 1 1 d . . . . .
C37 C 0.8254(2) 0.43045(18) 0.1377(2) 0.0340(6) Uani 1 1 d . . . . .
H37 H 0.9132 0.4591 0.1198 0.041 Uiso 1 1 calc R . . . .
C8 C 0.6229(3) -0.21480(18) 0.3216(2) 0.0367(6) Uani 1 1 d . . . . .
H8 H 0.5967 -0.2732 0.3822 0.044 Uiso 1 1 calc R . . . .
C36 C 0.7393(2) 0.40155(18) 0.23223(19) 0.0317(5) Uani 1 1 d . . . . .
H36 H 0.7682 0.4095 0.2793 0.038 Uiso 1 1 calc R . . . .
C20 C 0.0472(2) 0.22801(18) 0.11612(18) 0.0293(5) Uani 1 1 d . . . . .
H20 H -0.0455 0.2218 0.1523 0.035 Uiso 1 1 calc R . . . .
C21 C 0.1373(2) 0.18135(16) 0.16504(16) 0.0234(4) Uani 1 1 d . . . . .
C34 C 0.5702(2) 0.34822(15) 0.18905(16) 0.0207(4) Uani 1 1 d . . . . .
C16 C 0.2725(2) 0.19412(15) 0.10801(16) 0.0200(4) Uani 1 1 d . . . . .
C38 C 0.7852(2) 0.41817(18) 0.06842(19) 0.0320(5) Uani 1 1 d . . . . .
H38 H 0.8452 0.4386 0.0034 0.038 Uiso 1 1 calc R . . . .
C9 C 0.5412(2) -0.13399(17) 0.30653(17) 0.0293(5) Uani 1 1 d . . . . .
C41 C 0.0771(3) 0.6139(2) 0.2967(2) 0.0379(6) Uani 1 1 d . . . . .
C17 C 0.3198(2) 0.25224(15) 0.00695(16) 0.0212(4) Uani 1 1 d . . . . .
C39 C 0.6581(2) 0.37624(16) 0.09389(17) 0.0266(5) Uani 1 1 d . . . . .
H39 H 0.6306 0.3666 0.0470 0.032 Uiso 1 1 calc R . . . .
C26 C 0.0542(3) 0.0075(2) 0.2925(2) 0.0525(8) Uani 1 1 d . . . . .
H26A H 0.0312 -0.0368 0.3626 0.079 Uiso 1 1 calc GR . . . .
H26B H 0.1306 -0.0172 0.2557 0.079 Uiso 1 1 calc GR . . . .
H26C H -0.0229 0.0076 0.2713 0.079 Uiso 1 1 calc GR . . . .
C22 C 0.4679(2) 0.26870(16) -0.05194(16) 0.0234(4) Uani 1 1 d . . . . .
H22 H 0.5190 0.2481 -0.0047 0.028 Uiso 1 1 calc R . . . .
C13 C 0.4058(3) -0.14099(19) 0.38173(18) 0.0368(6) Uani 1 1 d . . . . .
H13 H 0.3788 -0.0707 0.3686 0.044 Uiso 1 1 calc R . . . .
C14 C 0.3017(3) -0.1964(3) 0.3703(3) 0.0599(9) Uani 1 1 d . . . . .
H14A H 0.2966 -0.1606 0.3039 0.090 Uiso 1 1 calc GR . . . .
H14B H 0.2141 -0.1994 0.4181 0.090 Uiso 1 1 calc GR . . . .
H14C H 0.3271 -0.2652 0.3813 0.090 Uiso 1 1 calc GR . . . .
C7 C 0.7406(3) -0.21110(19) 0.2499(2) 0.0392(6) Uani 1 1 d . . . . .
H7 H 0.7957 -0.2662 0.2623 0.047 Uiso 1 1 calc R . . . .
C33A C 0.2979(16) 0.1631(13) 0.4129(12) 0.024(2) Uani 0.52(3) 1 d . . P A 2
H33A H 0.3374 0.1116 0.3940 0.029 Uiso 0.52(3) 1 calc R . P A 2
C24 C 0.5096(3) 0.38010(18) -0.1218(2) 0.0386(6) Uani 1 1 d . . . . .
H24A H 0.6075 0.3896 -0.1511 0.058 Uiso 1 1 calc GR . . . .
H24B H 0.4791 0.4215 -0.0854 0.058 Uiso 1 1 calc GR . . . .
H24C H 0.4690 0.4005 -0.1736 0.058 Uiso 1 1 calc GR . . . .
C35 C 0.6106(2) 0.36092(16) 0.25840(17) 0.0261(5) Uani 1 1 d . . . . .
H35 H 0.5504 0.3419 0.3231 0.031 Uiso 1 1 calc R . . . .
C10 C 0.7407(2) 0.04541(17) 0.04118(17) 0.0284(5) Uani 1 1 d . . . . .
H10 H 0.6553 0.0728 0.0302 0.034 Uiso 1 1 calc R . . . .
C15 C 0.4073(4) -0.1925(3) 0.4872(2) 0.0744(11) Uani 1 1 d . . . . .
H15A H 0.4361 -0.2610 0.5012 0.112 Uiso 1 1 calc GR . . . .
H15B H 0.3170 -0.1960 0.5323 0.112 Uiso 1 1 calc GR . . . .
H15C H 0.4698 -0.1536 0.4957 0.112 Uiso 1 1 calc GR . . . .
C30B C 0.145(2) 0.3098(9) 0.4592(8) 0.050(3) Uani 0.48(3) 1 d . . P A 1
H30B H 0.0827 0.3566 0.4710 0.059 Uiso 0.48(3) 1 calc R . P A 1
C29B C 0.2192(19) 0.3282(9) 0.3634(8) 0.044(3) Uani 0.48(3) 1 d . . P A 1
H29B H 0.2067 0.3867 0.3107 0.052 Uiso 0.48(3) 1 calc R . P A 1
C42 C 0.6087(5) 0.4957(5) 0.4871(6) 0.0502(17) Uani 0.5 1 d D U P B -1
C47 C 0.5767(6) 0.5168(5) 0.4032(4) 0.067(2) Uani 0.5 1 d DG U P B -1
H47 H 0.6459 0.5279 0.3434 0.080 Uiso 0.5 1 calc R . P B -1
C46 C 0.4435(6) 0.5216(5) 0.4067(4) 0.074(3) Uani 0.5 1 d DG U P B -1
H46 H 0.4216 0.5360 0.3493 0.088 Uiso 0.5 1 calc R . P B -1
C45 C 0.3422(5) 0.5053(5) 0.4941(5) 0.069(3) Uani 0.5 1 d DG U P B -1
H45 H 0.2511 0.5086 0.4965 0.082 Uiso 0.5 1 calc R . P B -1
C44 C 0.3742(7) 0.4843(4) 0.5780(4) 0.0494(18) Uani 0.5 1 d DG U P B -1
H44 H 0.3049 0.4732 0.6378 0.059 Uiso 0.5 1 calc R . P B -1
C43 C 0.5074(8) 0.4795(4) 0.5745(4) 0.064(2) Uani 0.5 1 d DG U P B -1
F5 F 0.5255(8) 0.4597(5) 0.6580(4) 0.123(2) Uani 0.5 1 d . U P B -1
F4 F 0.7250(7) 0.4872(8) 0.4982(7) 0.123(3) Uani 0.5 1 d . U P B -1
C30A C 0.1919(12) 0.3162(8) 0.4711(9) 0.042(2) Uani 0.52(3) 1 d . . P A 2
H30A H 0.1562 0.3672 0.4919 0.050 Uiso 0.52(3) 1 calc R . P A 2
C29A C 0.2617(11) 0.3404(7) 0.3730(8) 0.0326(19) Uani 0.52(3) 1 d . . P A 2
H29A H 0.2761 0.4088 0.3256 0.039 Uiso 0.52(3) 1 calc R . P A 2
C32B C 0.2498(19) 0.1573(14) 0.5144(15) 0.037(3) Uani 0.48(3) 1 d . . P A 1
H32B H 0.2613 0.0981 0.5669 0.045 Uiso 0.48(3) 1 calc R . P A 1
C33B C 0.318(2) 0.1738(15) 0.4236(15) 0.036(3) Uani 0.48(3) 1 d . . P A 1
H33B H 0.3737 0.1239 0.4116 0.043 Uiso 0.48(3) 1 calc R . P A 1
C31A C 0.175(3) 0.214(2) 0.539(2) 0.038(5) Uani 0.52(3) 1 d . . P A 2
H31A H 0.1280 0.1969 0.6059 0.045 Uiso 0.52(3) 1 calc R . P A 2
O1 O -0.0831(2) 0.60091(18) 0.21081(18) 0.0588(6) Uani 1 1 d . . . . .
O2 O 0.1488(2) 0.5781(3) 0.1467(2) 0.0852(9) Uani 1 1 d . . . . .
O3 O 0.0122(4) 0.45070(18) 0.2934(3) 0.1097(13) Uani 1 1 d . . . . .

loop_
_atom_site_aniso_label
_atom_site_aniso_U_11
_atom_site_aniso_U_22
_atom_site_aniso_U_33
_atom_site_aniso_U_23
_atom_site_aniso_U_13
_atom_site_aniso_U_12
Cl1 0.0329(3) 0.0273(3) 0.0397(3) -0.0208(2) -0.0239(3) 0.0095(2)
P1 0.0184(3) 0.0178(2) 0.0261(3) -0.0137(2) -0.0086(2) 0.00342(19)
S1 0.0365(3) 0.0351(3) 0.0449(4) -0.0250(3) -0.0240(3) 0.0134(3)
F2 0.0532(10) 0.0720(12) 0.0845(13) -0.0481(11) -0.0482(10) 0.0185(9)
F3 0.143(2) 0.0458(12) 0.146(2) -0.0540(14) -0.0975(19) 0.0230(13)
N2 0.0208(9) 0.0175(8) 0.0280(9) -0.0137(7) -0.0106(8) 0.0034(7)
F1 0.0554(14) 0.283(4) 0.0872(17) -0.139(2) 0.0066(12) -0.0154(18)
C40 0.0295(12) 0.0202(10) 0.0367(12) -0.0139(9) -0.0164(10) 0.0046(9)
N1 0.0169(8) 0.0184(8) 0.0254(9) -0.0122(7) -0.0084(7) 0.0011(6)
C27 0.0346(15) 0.073(2) 0.0380(15) -0.0276(15) -0.0008(13) 0.0029(14)
C19 0.0265(12) 0.0297(12) 0.0423(14) -0.0178(11) -0.0201(11) 0.0072(9)
C1 0.0184(10) 0.0196(10) 0.0272(11) -0.0123(9) -0.0073(9) 0.0009(8)
C3 0.0206(10) 0.0197(10) 0.0264(11) -0.0137(9) -0.0087(9) 0.0023(8)
C31B 0.038(8) 0.034(6) 0.039(7) -0.025(5) -0.008(5) 0.012(4)
C23 0.0256(12) 0.0391(13) 0.0411(14) -0.0278(12) -0.0076(11) 0.0030(10)
C32A 0.023(6) 0.035(5) 0.027(3) -0.011(3) 0.003(4) -0.014(3)
C6 0.0253(12) 0.0329(12) 0.0521(15) -0.0291(12) -0.0176(11) 0.0101(10)
C18 0.0283(12) 0.0232(10) 0.0291(11) -0.0130(9) -0.0133(10) 0.0031(9)
C12 0.0446(16) 0.0354(14) 0.0446(15) -0.0260(12) -0.0032(13) -0.0077(12)
C5 0.0219(11) 0.0248(11) 0.0376(12) -0.0204(10) -0.0137(10) 0.0031(8)
C2 0.0178(10) 0.0180(9) 0.0246(10) -0.0134(8) -0.0070(8) 0.0016(7)
C25 0.0210(11) 0.0416(14) 0.0332(13) -0.0164(11) -0.0052(10) -0.0038(10)
C11 0.0369(14) 0.0448(15) 0.0408(14) -0.0272(12) -0.0071(12) -0.0046(11)
C28 0.0206(11) 0.0253(11) 0.0308(12) -0.0166(9) -0.0062(9) 0.0009(8)
C4 0.0252(11) 0.0192(10) 0.0318(11) -0.0153(9) -0.0152(9) 0.0063(8)
C37 0.0228(12) 0.0334(13) 0.0531(16) -0.0256(12) -0.0110(11) -0.0008(10)
C8 0.0532(16) 0.0233(11) 0.0421(14) -0.0152(11) -0.0265(13) 0.0124(11)
C36 0.0301(13) 0.0340(12) 0.0436(14) -0.0245(11) -0.0166(11) 0.0015(10)
C20 0.0170(11) 0.0353(12) 0.0432(14) -0.0233(11) -0.0106(10) 0.0037(9)
C21 0.0195(10) 0.0240(10) 0.0310(11) -0.0162(9) -0.0070(9) -0.0007(8)
C34 0.0203(10) 0.0160(9) 0.0306(11) -0.0145(9) -0.0082(9) 0.0023(8)
C16 0.0177(10) 0.0202(10) 0.0302(11) -0.0153(9) -0.0118(9) 0.0029(8)
C38 0.0243(12) 0.0324(12) 0.0393(14) -0.0204(11) -0.0025(11) -0.0010(9)
C9 0.0393(14) 0.0225(11) 0.0329(12) -0.0146(10) -0.0168(11) 0.0043(9)
C41 0.0309(13) 0.0536(16) 0.0420(15) -0.0314(13) -0.0139(12) 0.0085(12)
C17 0.0219(11) 0.0198(10) 0.0281(11) -0.0143(9) -0.0101(9) 0.0011(8)
C39 0.0287(12) 0.0262(11) 0.0301(12) -0.0169(10) -0.0093(10) 0.0021(9)
C26 0.0564(19) 0.0400(16) 0.0442(16) -0.0081(13) -0.0052(15) -0.0139(14)
C22 0.0215(11) 0.0248(10) 0.0271(11) -0.0148(9) -0.0065(9) 0.0004(8)
C13 0.0474(16) 0.0274(12) 0.0304(13) -0.0110(10) -0.0086(12) 0.0050(11)
C14 0.0430(18) 0.068(2) 0.070(2) -0.0352(19) -0.0109(16) 0.0011(15)
C7 0.0470(16) 0.0298(13) 0.0591(17) -0.0271(13) -0.0323(14) 0.0195(11)
C33A 0.023(4) 0.029(3) 0.023(4) -0.015(3) -0.003(3) -0.002(3)
C24 0.0338(14) 0.0283(12) 0.0408(14) -0.0127(11) 0.0027(12) -0.0044(10)
C35 0.0269(12) 0.0258(11) 0.0326(12) -0.0172(10) -0.0119(10) 0.0025(9)
C10 0.0207(11) 0.0297(12) 0.0379(13) -0.0178(10) -0.0086(10) 0.0017(9)
C15 0.072(3) 0.104(3) 0.0347(17) -0.0209(19) -0.0126(17) 0.001(2)
C30B 0.070(9) 0.044(5) 0.037(4) -0.027(3) -0.011(5) 0.025(5)
C29B 0.065(8) 0.033(5) 0.030(3) -0.018(3) -0.008(4) 0.012(5)
C42 0.051(4) 0.030(3) 0.084(5) -0.030(4) -0.033(4) 0.006(3)
C47 0.100(7) 0.039(4) 0.073(6) -0.029(4) -0.034(5) -0.003(5)
C46 0.114(7) 0.085(6) 0.031(4) -0.025(4) -0.033(4) -0.003(5)
C45 0.111(9) 0.053(5) 0.050(4) -0.020(4) -0.039(5) 0.005(8)
C44 0.090(5) 0.029(3) 0.020(3) -0.016(3) 0.001(3) -0.002(3)
C43 0.131(7) 0.040(4) 0.038(4) -0.017(3) -0.046(4) 0.002(5)
F5 0.188(6) 0.147(5) 0.074(3) -0.055(4) -0.082(4) 0.015(5)
F4 0.084(4) 0.125(6) 0.174(7) -0.068(5) -0.053(4) 0.002(4)
C30A 0.041(5) 0.055(4) 0.042(4) -0.038(4) -0.006(3) 0.003(4)
C29A 0.038(4) 0.026(3) 0.038(4) -0.024(3) -0.004(3) 0.001(3)
C32B 0.025(7) 0.033(7) 0.038(5) -0.005(5) -0.004(4) -0.004(5)
C33B 0.040(7) 0.034(6) 0.035(5) -0.017(4) -0.014(4) 0.016(5)
C31A 0.032(8) 0.045(11) 0.025(5) -0.013(6) 0.005(5) -0.012(9)
O1 0.0556(13) 0.0814(16) 0.0868(16) -0.0632(14) -0.0521(12) 0.0410(12)
O2 0.0520(15) 0.159(3) 0.0829(18) -0.098(2) -0.0059(13) 0.0129(16)
O3 0.169(3) 0.0378(13) 0.145(3) 0.0001(15) -0.126(3) -0.0196(16)

loop_
_atom_type_symbol
_atom_type_description
_atom_type_scat_dispersion_real
_atom_type_scat_dispersion_imag
_atom_type_scat_source
C C 0.0033 0.0016 'International Tables Vol C Tables 4.2.6.8 and 6.1.1.4'
H H 0.0000 0.0000 'International Tables Vol C Tables 4.2.6.8 and 6.1.1.4'
Cl Cl 0.1484 0.1585 'International Tables Vol C Tables 4.2.6.8 and 6.1.1.4'
F F 0.0171 0.0103 'International Tables Vol C Tables 4.2.6.8 and 6.1.1.4'
N N 0.0061 0.0033 'International Tables Vol C Tables 4.2.6.8 and 6.1.1.4'
O O 0.0106 0.0060 'International Tables Vol C Tables 4.2.6.8 and 6.1.1.4'
P P 0.1023 0.0942 'International Tables Vol C Tables 4.2.6.8 and 6.1.1.4'
S S 0.1246 0.1234 'International Tables Vol C Tables 4.2.6.8 and 6.1.1.4'

loop_
_geom_angle_atom_site_label_1
_geom_angle_atom_site_label_2
_geom_angle_atom_site_label_3
_geom_angle
C40 P1 C34 108.83(10)
C2 P1 C40 111.82(10)
C2 P1 C28 110.27(10)
C2 P1 C34 106.00(9)
C28 P1 C40 108.96(11)
C28 P1 C34 110.95(10)
O1 S1 C41 104.26(12)
O1 S1 O2 114.96(17)
O2 S1 C41 102.30(14)
O3 S1 C41 104.88(16)
O3 S1 O1 115.54(18)
O3 S1 O2 112.9(2)
C1 N2 C4 123.97(16)
C3 N2 C1 112.06(16)
C3 N2 C4 123.96(17)
P1 C40 H40A 109.5
P1 C40 H40B 109.5
P1 C40 H40C 109.5
H40A C40 H40B 109.5
H40A C40 H40C 109.5
H40B C40 H40C 109.5
C1 N1 C2 113.27(16)
C1 N1 C16 120.95(16)
C2 N1 C16 125.63(16)
H27A C27 H27B 109.5
H27A C27 H27C 109.5
H27B C27 H27C 109.5
C25 C27 H27A 109.5
C25 C27 H27B 109.5
C25 C27 H27C 109.5
C18 C19 H19 119.7
C18 C19 C20 120.7(2)
C20 C19 H19 119.7
N1 C1 N2 102.40(16)
N2 C3 Cl1 122.15(15)
C2 C3 Cl1 129.63(16)
C2 C3 N2 108.20(17)
C30B C31B H31B 121.2
C30B C31B C32B 118(3)
C32B C31B H31B 121.2
H23A C23 H23B 109.5
H23A C23 H23C 109.5
H23B C23 H23C 109.5
C22 C23 H23A 109.5
C22 C23 H23B 109.5
C22 C23 H23C 109.5
C33A C32A H32A 120.3
C31A C32A H32A 120.3
C31A C32A C33A 119.4(17)
C5 C6 H6 119.4
C7 C6 H6 119.4
C7 C6 C5 121.1(2)
C19 C18 H18 119.7
C19 C18 C17 120.7(2)
C17 C18 H18 119.7
H12A C12 H12B 109.5
H12A C12 H12C 109.5
H12B C12 H12C 109.5
C10 C12 H12A 109.5
C10 C12 H12B 109.5
C10 C12 H12C 109.5
C6 C5 C4 116.3(2)
C6 C5 C10 122.2(2)
C4 C5 C10 121.41(19)
N1 C2 P1 129.23(15)
C3 C2 P1 126.68(15)
C3 C2 N1 104.07(16)
C27 C25 H25 107.4
C21 C25 C27 113.3(2)
C21 C25 H25 107.4
C21 C25 C26 109.5(2)
C26 C25 C27 111.6(2)
C26 C25 H25 107.4
H11A C11 H11B 109.5
H11A C11 H11C 109.5
H11B C11 H11C 109.5
C10 C11 H11A 109.5
C10 C11 H11B 109.5
C10 C11 H11C 109.5
C33A C28 P1 118.9(7)
C33A C28 C29A 121.1(8)
C29B C28 P1 117.8(5)
C29B C28 C33B 117.6(9)
C29A C28 P1 119.6(4)
C33B C28 P1 124.6(8)
C5 C4 N2 118.13(19)
C9 C4 N2 117.57(19)
C9 C4 C5 124.3(2)
C36 C37 H37 119.6
C36 C37 C38 120.7(2)
C38 C37 H37 119.6
C9 C8 H8 119.5
C7 C8 H8 119.5
C7 C8 C9 121.1(2)
C37 C36 H36 120.0
C37 C36 C35 119.9(2)
C35 C36 H36 120.0
C19 C20 H20 119.5
C19 C20 C21 121.1(2)
C21 C20 H20 119.5
C20 C21 C25 121.7(2)
C20 C21 C16 116.8(2)
C16 C21 C25 121.43(19)
C39 C34 P1 118.08(16)
C35 C34 P1 121.36(17)
C35 C34 C39 120.5(2)
C21 C16 N1 118.60(19)
C17 C16 N1 117.77(18)
C17 C16 C21 123.63(19)
C37 C38 H38 120.0
C39 C38 C37 120.0(2)
C39 C38 H38 120.0
C4 C9 C8 116.4(2)
C4 C9 C13 122.2(2)
C8 C9 C13 121.3(2)
F2 C41 S1 112.51(18)
F3 C41 S1 112.1(2)
F3 C41 F2 107.0(2)
F1 C41 S1 110.9(2)
F1 C41 F2 107.5(2)
F1 C41 F3 106.5(3)
C18 C17 C16 117.08(19)
C18 C17 C22 120.67(19)
C16 C17 C22 122.24(18)
C34 C39 H39 120.3
C38 C39 C34 119.4(2)
C38 C39 H39 120.3
C25 C26 H26A 109.5
C25 C26 H26B 109.5
C25 C26 H26C 109.5
H26A C26 H26B 109.5
H26A C26 H26C 109.5
H26B C26 H26C 109.5
C23 C22 H22 107.6
C17 C22 C23 111.62(17)
C17 C22 H22 107.6
C17 C22 C24 111.64(18)
C24 C22 C23 110.6(2)
C24 C22 H22 107.6
C9 C13 H13 108.0
C9 C13 C15 113.2(2)
C14 C13 C9 109.9(2)
C14 C13 H13 108.0
C14 C13 C15 109.7(3)
C15 C13 H13 108.0
C13 C14 H14A 109.5
C13 C14 H14B 109.5
C13 C14 H14C 109.5
H14A C14 H14B 109.5
H14A C14 H14C 109.5
H14B C14 H14C 109.5
C6 C7 H7 119.6
C8 C7 C6 120.7(2)
C8 C7 H7 119.6
C32A C33A H33A 120.8
C28 C33A C32A 118.5(14)
C28 C33A H33A 120.8
C22 C24 H24A 109.5
C22 C24 H24B 109.5
C22 C24 H24C 109.5
H24A C24 H24B 109.5
H24A C24 H24C 109.5
H24B C24 H24C 109.5
C36 C35 C34 119.4(2)
C36 C35 H35 120.3
C34 C35 H35 120.3
C12 C10 H10 107.2
C5 C10 C12 111.9(2)
C5 C10 C11 113.4(2)
C5 C10 H10 107.2
C11 C10 C12 109.7(2)
C11 C10 H10 107.2
C13 C15 H15A 109.5
C13 C15 H15B 109.5
C13 C15 H15C 109.5
H15A C15 H15B 109.5
H15A C15 H15C 109.5
H15B C15 H15C 109.5
C31B C30B H30B 119.2
C31B C30B C29B 121.6(17)
C29B C30B H30B 119.2
C28 C29B C30B 120.2(9)
C28 C29B H29B 119.9
C30B C29B H29B 119.9
C47 C42 C43 120.0
F4 C42 C47 128.9(7)
F4 C42 C43 111.1(7)
C42 C47 H47 120.0
C42 C47 C46 120.0
C46 C47 H47 120.0
C47 C46 H46 120.0
C45 C46 C47 120.0
C45 C46 H46 120.0
C46 C45 H45 120.0
C46 C45 C44 120.0
C44 C45 H45 120.0
C45 C44 H44 120.0
C43 C44 C45 120.0
C43 C44 H44 120.0
C44 C43 C42 120.0
F5 C43 C42 125.4(6)
F5 C43 C44 114.6(6)
C29A C30A H30A 120.9
C29A C30A C31A 118.2(14)
C31A C30A H30A 120.9
C28 C29A H29A 120.4
C30A C29A C28 119.3(8)
C30A C29A H29A 120.4
C31B C32B H32B 119.7
C33B C32B C31B 121(2)
C33B C32B H32B 119.7
C28 C33B H33B 119.0
C32B C33B C28 122.0(16)
C32B C33B H33B 119.0
C32A C31A C30A 123(2)
C32A C31A H31A 118.3
C30A C31A H31A 118.3

loop_
_geom_bond_atom_site_label_1
_geom_bond_atom_site_label_2
_geom_bond_distance
Cl1 C3 1.701(2)
P1 C40 1.785(2)
P1 C2 1.779(2)
P1 C28 1.785(2)
P1 C34 1.790(2)
S1 C41 1.816(3)
S1 O1 1.416(2)
S1 O2 1.419(2)
S1 O3 1.402(2)
F2 C41 1.312(3)
F3 C41 1.303(3)
N2 C1 1.375(3)
N2 C3 1.374(2)
N2 C4 1.442(3)
F1 C41 1.298(3)
C40 H40A 0.9800
C40 H40B 0.9800
C40 H40C 0.9800
N1 C1 1.362(3)
N1 C2 1.410(2)
N1 C16 1.439(3)
C27 H27A 0.9800
C27 H27B 0.9800
C27 H27C 0.9800
C27 C25 1.529(4)
C19 H19 0.9500
C19 C18 1.382(3)
C19 C20 1.383(3)
C3 C2 1.361(3)
C31B H31B 0.9500
C31B C30B 1.34(3)
C31B C32B 1.43(4)
C23 H23A 0.9800
C23 H23B 0.9800
C23 H23C 0.9800
C23 C22 1.531(3)
C32A H32A 0.9500
C32A C33A 1.44(2)
C32A C31A 1.32(3)
C6 H6 0.9500
C6 C5 1.394(3)
C6 C7 1.379(4)
C18 H18 0.9500
C18 C17 1.391(3)
C12 H12A 0.9800
C12 H12B 0.9800
C12 H12C 0.9800
C12 C10 1.532(3)
C5 C4 1.395(3)
C5 C10 1.520(3)
C25 H25 1.0000
C25 C21 1.512(3)
C25 C26 1.528(4)
C11 H11A 0.9800
C11 H11B 0.9800
C11 H11C 0.9800
C11 C10 1.527(3)
C28 C33A 1.379(18)
C28 C29B 1.378(12)
C28 C29A 1.415(9)
C28 C33B 1.39(2)
C4 C9 1.394(3)
C37 H37 0.9500
C37 C36 1.380(4)
C37 C38 1.387(3)
C8 H8 0.9500
C8 C9 1.398(3)
C8 C7 1.375(4)
C36 H36 0.9500
C36 C35 1.385(3)
C20 H20 0.9500
C20 C21 1.386(3)
C21 C16 1.398(3)
C34 C39 1.394(3)
C34 C35 1.392(3)
C16 C17 1.395(3)
C38 H38 0.9500
C38 C39 1.380(3)
C9 C13 1.516(4)
C17 C22 1.516(3)
C39 H39 0.9500
C26 H26A 0.9800
C26 H26B 0.9800
C26 H26C 0.9800
C22 H22 1.0000
C22 C24 1.530(3)
C13 H13 1.0000
C13 C14 1.515(4)
C13 C15 1.530(4)
C14 H14A 0.9800
C14 H14B 0.9800
C14 H14C 0.9800
C7 H7 0.9500
C33A H33A 0.9500
C24 H24A 0.9800
C24 H24B 0.9800
C24 H24C 0.9800
C35 H35 0.9500
C10 H10 1.0000
C15 H15A 0.9800
C15 H15B 0.9800
C15 H15C 0.9800
C30B H30B 0.9500
C30B C29B 1.387(15)
C29B H29B 0.9500
C42 C47 1.3900
C42 C43 1.3900
C42 F4 1.290(8)
C47 H47 0.9500
C47 C46 1.3900
C46 H46 0.9500
C46 C45 1.3900
C45 H45 0.9500
C45 C44 1.3900
C44 H44 0.9500
C44 C43 1.3900
C43 F5 1.314(6)
C30A H30A 0.9500
C30A C29A 1.392(14)
C30A C31A 1.41(3)
C29A H29A 0.9500
C32B H32B 0.9500
C32B C33B 1.31(3)
C33B H33B 0.9500
C31A H31A 0.9500

loop_
_geom_torsion_atom_site_label_1
_geom_torsion_atom_site_label_2
_geom_torsion_atom_site_label_3
_geom_torsion_atom_site_label_4
_geom_torsion
Cl1 C3 C2 P1 1.0(3)
Cl1 C3 C2 N1 -177.55(17)
P1 C28 C33A C32A 178.7(8)
P1 C28 C29B C30B -178.1(7)
P1 C28 C29A C30A -177.3(5)
P1 C28 C33B C32B 176.7(9)
P1 C34 C39 C38 -179.28(17)
P1 C34 C35 C36 178.17(17)
N2 C3 C2 P1 179.12(15)
N2 C3 C2 N1 0.5(2)
N2 C4 C9 C8 -176.99(19)
N2 C4 C9 C13 7.6(3)
C40 P1 C2 N1 -18.4(2)
C40 P1 C2 C3 163.36(19)
C40 P1 C28 C33A 138.7(7)
C40 P1 C28 C29B -20.3(10)
C40 P1 C28 C29A -47.6(6)
C40 P1 C28 C33B 156.5(10)
C40 P1 C34 C39 -60.36(19)
C40 P1 C34 C35 121.29(18)
N1 C16 C17 C18 176.56(17)
N1 C16 C17 C22 -4.1(3)
C27 C25 C21 C20 -39.9(3)
C27 C25 C21 C16 143.7(2)
C19 C18 C17 C16 1.2(3)
C19 C18 C17 C22 -178.20(19)
C19 C20 C21 C25 -175.9(2)
C19 C20 C21 C16 0.7(3)
C1 N2 C3 Cl1 178.08(16)
C1 N2 C3 C2 -0.2(2)
C1 N2 C4 C5 84.0(3)
C1 N2 C4 C9 -96.1(2)
C1 N1 C2 P1 -179.29(16)
C1 N1 C2 C3 -0.8(2)
C1 N1 C16 C21 98.3(2)
C1 N1 C16 C17 -80.7(2)
C3 N2 C1 N1 -0.3(2)
C3 N2 C4 C5 -94.5(2)
C3 N2 C4 C9 85.4(3)
C31B C30B C29B C28 -1(2)
C31B C32B C33B C28 4(3)
C6 C5 C4 N2 177.04(18)
C6 C5 C4 C9 -2.9(3)
C6 C5 C10 C12 -95.2(3)
C6 C5 C10 C11 29.6(3)
C18 C19 C20 C21 -1.9(3)
C18 C17 C22 C23 -77.8(3)
C18 C17 C22 C24 46.5(3)
C5 C6 C7 C8 1.6(4)
C5 C4 C9 C8 2.9(3)
C5 C4 C9 C13 -172.5(2)
C2 P1 C28 C33A 15.6(7)
C2 P1 C28 C29B -143.4(10)
C2 P1 C28 C29A -170.7(6)
C2 P1 C28 C33B 33.4(10)
C2 P1 C34 C39 60.06(19)
C2 P1 C34 C35 -118.29(18)
C2 N1 C1 N2 0.6(2)
C2 N1 C16 C21 -86.6(2)
C2 N1 C16 C17 94.4(2)
C25 C21 C16 N1 -0.9(3)
C25 C21 C16 C17 178.07(19)
C28 P1 C2 N1 103.0(2)
C28 P1 C2 C3 -75.3(2)
C28 P1 C34 C39 179.77(16)
C28 P1 C34 C35 1.4(2)
C4 N2 C1 N1 -178.95(18)
C4 N2 C3 Cl1 -3.2(3)
C4 N2 C3 C2 178.49(19)
C4 C5 C10 C12 86.7(3)
C4 C5 C10 C11 -148.6(2)
C4 C9 C13 C14 93.8(3)
C4 C9 C13 C15 -143.1(3)
C37 C36 C35 C34 1.0(3)
C37 C38 C39 C34 1.1(3)
C8 C9 C13 C14 -81.3(3)
C8 C9 C13 C15 41.7(4)
C36 C37 C38 C39 -0.3(4)
C20 C19 C18 C17 0.9(3)
C20 C21 C16 N1 -177.44(18)
C20 C21 C16 C17 1.5(3)
C21 C16 C17 C18 -2.4(3)
C21 C16 C17 C22 176.92(18)
C34 P1 C2 N1 -136.88(19)
C34 P1 C2 C3 44.9(2)
C34 P1 C28 C33A -101.5(7)
C34 P1 C28 C29B 99.5(10)
C34 P1 C28 C29A 72.2(6)
C34 P1 C28 C33B -83.7(10)
C16 N1 C1 N2 176.33(17)
C16 N1 C2 P1 5.3(3)
C16 N1 C2 C3 -176.21(19)
C16 C17 C22 C23 102.9(2)
C16 C17 C22 C24 -132.8(2)
C38 C37 C36 C35 -0.8(4)
C9 C8 C7 C6 -1.5(4)
C39 C34 C35 C36 -0.1(3)
C26 C25 C21 C20 85.3(3)
C26 C25 C21 C16 -91.1(3)
C7 C6 C5 C4 0.5(3)
C7 C6 C5 C10 -177.7(2)
C7 C8 C9 C4 -0.6(3)
C7 C8 C9 C13 174.8(2)
C33A C32A C31A C30A 2(4)
C33A C28 C29A C30A -3.8(10)
C35 C34 C39 C38 -0.9(3)
C10 C5 C4 N2 -4.7(3)
C10 C5 C4 C9 175.4(2)
C30B C31B C32B C33B 0(4)
C29B C28 C33B C32B -6.5(16)
C42 C47 C46 C45 0.0
C47 C42 C43 C44 0.0
C47 C42 C43 F5 -179.6(6)
C47 C46 C45 C44 0.0
C46 C45 C44 C43 0.0
C45 C44 C43 C42 0.0
C45 C44 C43 F5 179.6(5)
C43 C42 C47 C46 0.0
F4 C42 C47 C46 179.2(10)
F4 C42 C43 C44 -179.3(8)
F4 C42 C43 F5 1.1(8)
C29A C28 C33A C32A 5.1(14)
C29A C30A C31A C32A 0(3)
C32B C31B C30B C29B -2(4)
C33B C28 C29B C30B 4.9(12)
C31A C32A C33A C28 -4(2)
C31A C30A C29A C28 1.2(17)
O1 S1 C41 F2 -179.4(2)
O1 S1 C41 F3 -58.8(2)
O1 S1 C41 F1 60.2(3)
O2 S1 C41 F2 -59.3(3)
O2 S1 C41 F3 61.3(3)
O2 S1 C41 F1 -179.7(3)
O3 S1 C41 F2 58.8(3)
O3 S1 C41 F3 179.4(3)
O3 S1 C41 F1 -61.7(3)
